data_7708815
loop_
_publ_author_name
'Xu, Sunlin'
'Yang, Dawei'
'Zhao, Jinfeng'
'Wang, Baomin'
'Qu, Jingping'

_publ_section_title
;
 Formation of thiolate-bridged diiron complexes featuring anionic
 isocyanide originated from the activation of counterions in the outer
 sphere
;
_journal_name_full 'Dalton Transactions'
_journal_paper_doi 10.1039/D1DT03482K
_journal_year 2021
_chemical_formula_moiety 'C26 H39.678 Fe2 N2 S2'
_chemical_formula_sum 'C26 H39 Fe2 N2 S2'
_chemical_formula_weight 555.41
_space_group_crystal_system monoclinic
_space_group_IT_number 14
_space_group_name_Hall '-P 2ybc'
_space_group_name_H-M_alt 'P 1 21/c 1'
_atom_sites_solution_hydrogens geom
_atom_sites_solution_primary dual
_audit_creation_date 2021-07-23
_audit_creation_method
;
Olex2 1.5-alpha
(compiled 2021.06.11 svn.re2ff6fc5 for OlexSys, GUI svn.r6348)
;
_audit_update_record
;
2021-07-24 deposited with the CCDC.	2021-11-11 downloaded from the CCDC.
;
_cell_angle_alpha 90
_cell_angle_beta 94.3180(10)
_cell_angle_gamma 90
_cell_formula_units_Z 4
_cell_length_a 10.6910(8)
_cell_length_b 14.4262(11)
_cell_length_c 17.5493(13)
_cell_measurement_reflns_used 9891
_cell_measurement_temperature 300.16
_cell_measurement_theta_max 26.776
_cell_measurement_theta_min 2.328
_cell_volume 2699.0(4)
_computing_cell_refinement 'SAINT v8.34A (Bruker, 2013)'
_computing_data_reduction 'SAINT v8.34A (Bruker, 2013)'
_computing_molecular_graphics 'Olex2 1.5-alpha (Dolomanov et al., 2009)'
_computing_publication_material 'Olex2 1.5-alpha (Dolomanov et al., 2009)'
_computing_structure_refinement 'SHELXL 2018/3 (Sheldrick, 2015)'
_computing_structure_solution 'SHELXT 2018/2 (Sheldrick, 2018)'
_diffrn_ambient_temperature 300.16
_diffrn_measured_fraction_theta_full 0.999
_diffrn_measured_fraction_theta_max 0.997
_diffrn_measurement_device_type 'CCD area detector'
_diffrn_measurement_method 'phi and omega scans'
_diffrn_radiation_monochromator graphite
_diffrn_radiation_type MoK\a
_diffrn_radiation_wavelength 0.71073
_diffrn_reflns_av_R_equivalents 0.0547
_diffrn_reflns_av_unetI/netI 0.0448
_diffrn_reflns_Laue_measured_fraction_full 0.999
_diffrn_reflns_Laue_measured_fraction_max 0.997
_diffrn_reflns_limit_h_max 13
_diffrn_reflns_limit_h_min -13
_diffrn_reflns_limit_k_max 18
_diffrn_reflns_limit_k_min -18
_diffrn_reflns_limit_l_max 22
_diffrn_reflns_limit_l_min -22
_diffrn_reflns_number 33469
_diffrn_reflns_point_group_measured_fraction_full 0.999
_diffrn_reflns_point_group_measured_fraction_max 0.997
_diffrn_reflns_theta_full 25.242
_diffrn_reflns_theta_max 27.519
_diffrn_reflns_theta_min 2.328
_diffrn_source_current 50.0
_diffrn_source_power 2.5
_diffrn_source_voltage 50.0
_exptl_absorpt_coefficient_mu 1.246
_exptl_absorpt_correction_T_max 0.7456
_exptl_absorpt_correction_T_min 0.5594
_exptl_absorpt_correction_type none
_exptl_absorpt_process_details
;
SADABS-2014/3 (Bruker,2014/3) was used for absorption correction.
wR2(int) was 0.1383 before and 0.0567 after correction.
The Ratio of minimum to maximum transmission is 0.7503.
The \l/2 correction factor is 0.00150.
;
_exptl_crystal_colour 'metallic dark black'
_exptl_crystal_colour_lustre metallic
_exptl_crystal_colour_modifier dark
_exptl_crystal_colour_primary black
_exptl_crystal_density_diffrn 1.367
_exptl_crystal_description block
_exptl_crystal_F_000 1172
_exptl_crystal_size_max 0.4
_exptl_crystal_size_mid 0.3
_exptl_crystal_size_min 0.3
_refine_diff_density_max 0.428
_refine_diff_density_min -0.327
_refine_diff_density_rms 0.062
_refine_ls_extinction_method none
_refine_ls_goodness_of_fit_ref 1.017
_refine_ls_hydrogen_treatment constr
_refine_ls_matrix_type full
_refine_ls_number_parameters 312
_refine_ls_number_reflns 6195
_refine_ls_number_restraints 1
_refine_ls_restrained_S_all 1.018
_refine_ls_R_factor_all 0.0651
_refine_ls_R_factor_gt 0.0393
_refine_ls_shift/su_max 0.001
_refine_ls_shift/su_mean 0.000
_refine_ls_structure_factor_coef Fsqd
_refine_ls_weighting_details 'w=1/[\s^2^(Fo^2^)+(0.0419P)^2^+1.5059P] where P=(Fo^2^+2Fc^2^)/3'
_refine_ls_weighting_scheme calc
_refine_ls_wR_factor_gt 0.0869
_refine_ls_wR_factor_ref 0.0970
_reflns_Friedel_coverage 0.000
_reflns_number_gt 4566
_reflns_number_total 6195
_reflns_threshold_expression 'I > 2\s(I)'
_cod_data_source_file d1dt03482k2.cif
_cod_data_source_block 2_CCDC1
_cod_database_code 7708815
_shelx_shelxl_version_number 2018/3
_shelx_space_group_comment
;
The symmetry employed for this shelxl refinement is uniquely defined
by the following loop, which should always be used as a source of
symmetry information in preference to the above space-group names.
They are only intended as comments.
;
_shelx_estimated_absorpt_t_max 0.706
_shelx_estimated_absorpt_t_min 0.636
_olex2_refinement_description
;
1. Fixed Uiso
 At 1.2 times of:
  All C(H,H) groups, {H23A,H23B,H23} of C23
 At 1.5 times of:
  {H19A,H19B,H19C} of C19, {H7A,H7B,H7C} of C7, {H8A,H8B,H8C} of C8, {H10A,
  H10B,H10C} of C10, {H17A,H17B,H17C} of C17, {H9A,H9B,H9C} of C9, {H24A,H24B,
  H24C} of C24, {H22A,H22B,H22C} of C22, {H18A,H18B,H18C} of C18, {H16A,H16B,
  H16C} of C16, {H20A,H20B,H20C} of C20, {H6A,H6B,H6C} of C6, {H27A,H27B,H27C}
  of C27
2. Restrained distances
 C23-C24 \\sim C23-C27
 with sigma of 0.02
3. Others
 Sof(H23)=Sof(C27)=Sof(H27A)=Sof(H27B)=Sof(H27C)=1-FVAR(1)
 Sof(H23A)=Sof(H23B)=Sof(C24)=Sof(H24A)=Sof(H24B)=Sof(H24C)=FVAR(1)
4.a Secondary CH2 refined with riding coordinates:
 C21(H21A,H21B), C23(H23A,H23B)
4.b Aromatic/amide H refined with riding coordinates:
 C23(H23)
4.c Idealised Me refined as rotating group:
 C6(H6A,H6B,H6C), C22(H22A,H22B,H22C), C7(H7A,H7B,H7C), C8(H8A,H8B,H8C),
 C10(H10A,H10B,H10C), C17(H17A,H17B,H17C), C16(H16A,H16B,H16C), C9(H9A,H9B,H9C),
  C20(H20A,H20B,H20C), C18(H18A,H18B,H18C), C19(H19A,H19B,H19C), C24(H24A,H24B,
 H24C), C27(H27A,H27B,H27C)
;
_olex2_submission_special_instructions 'No special instructions were received'

loop_
_space_group_symop_operation_xyz
'x, y, z'
'-x, y+1/2, -z+1/2'
'-x, -y, -z'
'x, -y-1/2, z-1/2'

loop_
_atom_site_label
_atom_site_type_symbol
_atom_site_fract_x
_atom_site_fract_y
_atom_site_fract_z
_atom_site_U_iso_or_equiv
_atom_site_adp_type
_atom_site_occupancy
_atom_site_site_symmetry_order
_atom_site_calc_flag
_atom_site_refinement_flags_posn
_atom_site_refinement_flags_adp
_atom_site_refinement_flags_occupancy
_atom_site_disorder_assembly
_atom_site_disorder_group
Fe1 Fe 0.12612(3) 0.75330(2) 0.33298(2) 0.03065(10) Uani 1 1 d . . . . .
Fe2 Fe 0.36962(3) 0.69715(3) 0.36668(2) 0.02943(10) Uani 1 1 d . . . . .
S1 S 0.22725(6) 0.63755(5) 0.28332(3) 0.03252(15) Uani 1 1 d . . . . .
S2 S 0.27528(7) 0.82392(4) 0.40459(4) 0.03759(17) Uani 1 1 d . . . . .
C25 C 0.1533(3) 0.8306(2) 0.24800(17) 0.0448(7) Uani 1 1 d . . . . .
C1 C -0.0078(2) 0.6605(2) 0.37762(16) 0.0400(6) Uani 1 1 d . . . . .
N1 N 0.1621(3) 0.8788(2) 0.19692(17) 0.0688(8) Uani 1 1 d . . . . .
C11 C 0.3846(3) 0.6112(2) 0.46942(17) 0.0495(8) Uani 1 1 d . . . . .
N2 N 0.5019(3) 0.7991(2) 0.24381(17) 0.0718(9) Uani 1 1 d . . . . .
C5 C 0.0080(3) 0.7372(2) 0.42584(16) 0.0447(7) Uani 1 1 d . . . . .
C12 C 0.4171(3) 0.5592(2) 0.40627(18) 0.0493(8) Uani 1 1 d . . . . .
C4 C -0.0256(3) 0.8179(2) 0.38225(19) 0.0492(8) Uani 1 1 d . . . . .
C2 C -0.0516(2) 0.6926(2) 0.30386(16) 0.0427(7) Uani 1 1 d . . . . .
C21 C 0.2534(3) 0.6530(2) 0.18277(16) 0.0543(8) Uani 1 1 d . . . . .
H21A H 0.173245 0.658728 0.153333 0.065 Uiso 1 1 calc R U . . .
H21B H 0.300181 0.709732 0.176420 0.065 Uiso 1 1 calc R U . . .
C26 C 0.4464(3) 0.7629(2) 0.28855(17) 0.0454(7) Uani 1 1 d . . . . .
C15 C 0.4677(3) 0.6860(2) 0.47805(17) 0.0542(9) Uani 1 1 d . . . . .
C3 C -0.0667(3) 0.7892(2) 0.30757(18) 0.0471(7) Uani 1 1 d . . . . .
C13 C 0.5181(3) 0.6032(2) 0.37535(17) 0.0514(8) Uani 1 1 d . . . . .
C14 C 0.5495(3) 0.6814(2) 0.42063(19) 0.0551(9) Uani 1 1 d . . . . .
C23 C 0.3355(4) 0.9309(2) 0.3651(2) 0.0728(11) Uani 1 1 d D . . . .
H23A H 0.425734 0.925447 0.363548 0.087 Uiso 0.68(2) 1 calc R U P A 1
H23B H 0.299856 0.937943 0.312935 0.087 Uiso 0.68(2) 1 calc R U P A 1
H23 H 0.318404 0.948784 0.314467 0.087 Uiso 0.32(2) 1 calc R U P A 2
C6 C 0.0024(3) 0.5599(2) 0.3985(2) 0.0664(10) Uani 1 1 d . . . . .
H6A H 0.069089 0.532027 0.372758 0.100 Uiso 1 1 calc R U . . .
H6B H -0.075161 0.529156 0.383336 0.100 Uiso 1 1 calc R U . . .
H6C H 0.019897 0.553953 0.452733 0.100 Uiso 1 1 calc R U . . .
C22 C 0.3236(4) 0.5738(3) 0.1537(2) 0.0875(14) Uani 1 1 d . . . . .
H22A H 0.316512 0.574533 0.098839 0.131 Uiso 1 1 calc R U . . .
H22B H 0.289476 0.516871 0.171513 0.131 Uiso 1 1 calc R U . . .
H22C H 0.410316 0.578472 0.171860 0.131 Uiso 1 1 calc R U . . .
C7 C -0.0891(3) 0.6334(3) 0.2365(2) 0.0736(11) Uani 1 1 d . . . . .
H7A H -0.058256 0.660235 0.191530 0.110 Uiso 1 1 calc R U . . .
H7B H -0.178948 0.629350 0.230265 0.110 Uiso 1 1 calc R U . . .
H7C H -0.054390 0.572494 0.244357 0.110 Uiso 1 1 calc R U . . .
C8 C -0.1281(3) 0.8485(3) 0.2457(2) 0.0858(14) Uani 1 1 d . . . . .
H8A H -0.100554 0.911469 0.252812 0.129 Uiso 1 1 calc R U . . .
H8B H -0.217522 0.845609 0.247643 0.129 Uiso 1 1 calc R U . . .
H8C H -0.105688 0.826551 0.196924 0.129 Uiso 1 1 calc R U . . .
C10 C 0.0379(4) 0.7376(3) 0.51062(19) 0.0800(13) Uani 1 1 d . . . . .
H10A H 0.049665 0.675133 0.528490 0.120 Uiso 1 1 calc R U . . .
H10B H -0.030167 0.765542 0.535055 0.120 Uiso 1 1 calc R U . . .
H10C H 0.113217 0.772551 0.522658 0.120 Uiso 1 1 calc R U . . .
C17 C 0.3620(5) 0.4685(3) 0.3824(3) 0.1065(19) Uani 1 1 d . . . . .
H17A H 0.272184 0.472347 0.380403 0.160 Uiso 1 1 calc R U . . .
H17B H 0.390649 0.421709 0.418521 0.160 Uiso 1 1 calc R U . . .
H17C H 0.387552 0.452557 0.332745 0.160 Uiso 1 1 calc R U . . .
C16 C 0.2950(4) 0.5817(4) 0.5263(3) 0.124(2) Uani 1 1 d . . . . .
H16A H 0.254523 0.635314 0.545497 0.186 Uiso 1 1 calc R U . . .
H16B H 0.339917 0.549705 0.567755 0.186 Uiso 1 1 calc R U . . .
H16C H 0.232932 0.541097 0.501971 0.186 Uiso 1 1 calc R U . . .
C9 C -0.0311(4) 0.9143(3) 0.4130(3) 0.0929(15) Uani 1 1 d . . . . .
H9A H 0.036697 0.923460 0.451322 0.139 Uiso 1 1 calc R U . . .
H9B H -0.109535 0.923434 0.435192 0.139 Uiso 1 1 calc R U . . .
H9C H -0.023930 0.957899 0.372239 0.139 Uiso 1 1 calc R U . . .
C20 C 0.4740(6) 0.7538(3) 0.5432(2) 0.131(2) Uani 1 1 d . . . . .
H20A H 0.510997 0.810610 0.527428 0.196 Uiso 1 1 calc R U . . .
H20B H 0.524284 0.728225 0.585727 0.196 Uiso 1 1 calc R U . . .
H20C H 0.390942 0.765732 0.557978 0.196 Uiso 1 1 calc R U . . .
C18 C 0.5913(5) 0.5679(4) 0.3111(2) 0.123(2) Uani 1 1 d . . . . .
H18A H 0.546342 0.517842 0.285553 0.185 Uiso 1 1 calc R U . . .
H18B H 0.671946 0.546293 0.331451 0.185 Uiso 1 1 calc R U . . .
H18C H 0.602221 0.617165 0.275417 0.185 Uiso 1 1 calc R U . . .
C19 C 0.6622(4) 0.7427(4) 0.4135(4) 0.132(2) Uani 1 1 d . . . . .
H19A H 0.678612 0.748187 0.360688 0.198 Uiso 1 1 calc R U . . .
H19B H 0.733799 0.716043 0.441690 0.198 Uiso 1 1 calc R U . . .
H19C H 0.645918 0.803038 0.433702 0.198 Uiso 1 1 calc R U . . .
C24 C 0.3085(15) 1.0120(4) 0.4071(5) 0.086(3) Uani 0.68(2) 1 d D . P A 1
H24A H 0.219437 1.021640 0.404462 0.129 Uiso 0.68(2) 1 calc R U P A 1
H24B H 0.348289 1.064560 0.385709 0.129 Uiso 0.68(2) 1 calc R U P A 1
H24C H 0.339564 1.004389 0.459506 0.129 Uiso 0.68(2) 1 calc R U P A 1
C27 C 0.408(3) 0.9822(18) 0.4170(8) 0.102(11) Uani 0.32(2) 1 d D . P A 2
H27A H 0.371834 0.981225 0.465402 0.153 Uiso 0.32(2) 1 calc R U P A 2
H27B H 0.412724 1.044935 0.399308 0.153 Uiso 0.32(2) 1 calc R U P A 2
H27C H 0.491122 0.956255 0.422838 0.153 Uiso 0.32(2) 1 calc R U P A 2

loop_
_atom_site_aniso_label
_atom_site_aniso_U_11
_atom_site_aniso_U_22
_atom_site_aniso_U_33
_atom_site_aniso_U_23
_atom_site_aniso_U_13
_atom_site_aniso_U_12
Fe1 0.03065(19) 0.0307(2) 0.0312(2) 0.00537(15) 0.00623(15) 0.00246(16)
Fe2 0.02746(18) 0.0329(2) 0.02864(19) -0.00036(15) 0.00680(14) -0.00077(16)
S1 0.0345(3) 0.0357(4) 0.0275(3) -0.0008(3) 0.0037(3) 0.0011(3)
S2 0.0421(4) 0.0293(3) 0.0420(4) -0.0022(3) 0.0070(3) -0.0016(3)
C25 0.0454(17) 0.0423(17) 0.0473(17) 0.0128(14) 0.0084(14) 0.0060(13)
C1 0.0298(14) 0.0455(16) 0.0458(16) 0.0104(13) 0.0103(12) -0.0014(12)
N1 0.075(2) 0.0682(19) 0.0651(19) 0.0319(16) 0.0175(15) 0.0116(16)
C11 0.0337(15) 0.072(2) 0.0438(17) 0.0247(16) 0.0082(13) 0.0170(15)
N2 0.0701(19) 0.085(2) 0.0634(19) 0.0146(17) 0.0280(16) -0.0170(17)
C5 0.0307(14) 0.068(2) 0.0368(15) 0.0032(15) 0.0111(12) 0.0021(14)
C12 0.0523(18) 0.0356(16) 0.0561(19) 0.0031(14) -0.0210(15) 0.0083(14)
C4 0.0353(15) 0.0463(18) 0.068(2) -0.0063(16) 0.0144(14) 0.0079(13)
C2 0.0299(14) 0.0575(19) 0.0411(16) 0.0000(14) 0.0047(12) -0.0051(14)
C21 0.066(2) 0.071(2) 0.0270(15) -0.0010(14) 0.0104(14) 0.0036(18)
C26 0.0400(15) 0.0529(18) 0.0446(17) 0.0037(14) 0.0117(13) -0.0048(14)
C15 0.071(2) 0.0511(19) 0.0374(16) -0.0088(14) -0.0148(16) 0.0222(18)
C3 0.0315(14) 0.0570(19) 0.0534(18) 0.0173(15) 0.0069(13) 0.0066(14)
C13 0.0432(17) 0.072(2) 0.0398(16) 0.0006(16) 0.0088(13) 0.0285(16)
C14 0.0335(15) 0.072(2) 0.058(2) 0.0177(18) -0.0102(14) -0.0091(16)
C23 0.109(3) 0.0330(17) 0.078(3) 0.0013(17) 0.017(2) -0.0241(19)
C6 0.053(2) 0.053(2) 0.095(3) 0.0269(19) 0.0158(19) -0.0085(17)
C22 0.130(4) 0.076(3) 0.063(2) -0.020(2) 0.050(2) -0.014(3)
C7 0.049(2) 0.109(3) 0.062(2) -0.022(2) 0.0016(17) -0.019(2)
C8 0.054(2) 0.109(3) 0.093(3) 0.054(3) 0.000(2) 0.018(2)
C10 0.063(2) 0.140(4) 0.0379(18) -0.005(2) 0.0136(17) 0.002(2)
C17 0.127(4) 0.040(2) 0.139(4) 0.007(2) -0.076(3) -0.002(2)
C16 0.057(2) 0.214(6) 0.104(3) 0.106(4) 0.031(2) 0.043(3)
C9 0.073(3) 0.061(2) 0.149(4) -0.034(3) 0.033(3) 0.012(2)
C20 0.219(6) 0.097(4) 0.066(3) -0.041(3) -0.061(3) 0.073(4)
C18 0.134(4) 0.178(5) 0.063(3) 0.018(3) 0.042(3) 0.106(4)
C19 0.060(3) 0.173(6) 0.157(5) 0.072(4) -0.042(3) -0.058(3)
C24 0.125(9) 0.036(3) 0.098(5) 0.000(3) 0.016(6) -0.016(4)
C27 0.15(2) 0.082(14) 0.077(10) 0.014(9) 0.000(11) -0.075(16)

loop_
_atom_type_symbol
_atom_type_description
_atom_type_scat_dispersion_real
_atom_type_scat_dispersion_imag
_atom_type_scat_source
C C 0.0033 0.0016 'International Tables Vol C Tables 4.2.6.8 and 6.1.1.4'
H H 0.0000 0.0000 'International Tables Vol C Tables 4.2.6.8 and 6.1.1.4'
Fe Fe 0.3463 0.8444 'International Tables Vol C Tables 4.2.6.8 and 6.1.1.4'
N N 0.0061 0.0033 'International Tables Vol C Tables 4.2.6.8 and 6.1.1.4'
S S 0.1246 0.1234 'International Tables Vol C Tables 4.2.6.8 and 6.1.1.4'

loop_
_geom_angle_atom_site_label_1
_geom_angle_atom_site_label_2
_geom_angle_atom_site_label_3
_geom_angle
_geom_angle_site_symmetry_1
_geom_angle_site_symmetry_3
_geom_angle_publ_flag
S1 Fe1 Fe2 51.457(19) . . ?
S2 Fe1 Fe2 51.72(2) . . ?
S2 Fe1 S1 102.73(3) . . ?
C25 Fe1 Fe2 98.27(9) . . ?
C25 Fe1 S1 91.50(9) . . ?
C25 Fe1 S2 91.69(10) . . ?
C25 Fe1 C1 142.72(12) . . ?
C25 Fe1 C5 142.30(12) . . ?
C25 Fe1 C4 103.26(13) . . ?
C25 Fe1 C2 103.90(12) . . ?
C25 Fe1 C3 84.03(12) . . ?
C1 Fe1 Fe2 112.59(7) . . ?
C1 Fe1 S1 91.85(8) . . ?
C1 Fe1 S2 123.57(8) . . ?
C5 Fe1 Fe2 113.98(8) . . ?
C5 Fe1 S1 123.50(9) . . ?
C5 Fe1 S2 93.37(8) . . ?
C5 Fe1 C1 37.89(11) . . ?
C4 Fe1 Fe2 141.86(9) . . ?
C4 Fe1 S1 155.64(9) . . ?
C4 Fe1 S2 96.18(9) . . ?
C4 Fe1 C1 64.68(12) . . ?
C4 Fe1 C5 39.05(12) . . ?
C4 Fe1 C2 65.07(12) . . ?
C4 Fe1 C3 38.80(12) . . ?
C2 Fe1 Fe2 138.39(9) . . ?
C2 Fe1 S1 92.82(8) . . ?
C2 Fe1 S2 157.72(8) . . ?
C2 Fe1 C1 38.85(11) . . ?
C2 Fe1 C5 64.57(11) . . ?
C2 Fe1 C3 38.53(12) . . ?
C3 Fe1 Fe2 176.81(9) . . ?
C3 Fe1 S1 126.48(10) . . ?
C3 Fe1 S2 130.63(10) . . ?
C3 Fe1 C1 64.48(11) . . ?
C3 Fe1 C5 64.66(11) . . ?
S1 Fe2 Fe1 51.44(2) . . ?
S1 Fe2 S2 102.36(3) . . ?
S2 Fe2 Fe1 51.38(2) . . ?
C11 Fe2 Fe1 110.76(7) . . ?
C11 Fe2 S1 109.29(10) . . ?
C11 Fe2 S2 103.16(9) . . ?
C12 Fe2 Fe1 122.54(9) . . ?
C12 Fe2 S1 89.31(8) . . ?
C12 Fe2 S2 140.08(10) . . ?
C12 Fe2 C11 37.72(12) . . ?
C26 Fe2 Fe1 98.69(9) . . ?
C26 Fe2 S1 91.71(9) . . ?
C26 Fe2 S2 92.06(9) . . ?
C26 Fe2 C11 150.31(12) . . ?
C26 Fe2 C12 126.02(13) . . ?
C26 Fe2 C15 118.96(14) . . ?
C26 Fe2 C13 90.51(13) . . ?
C26 Fe2 C14 87.03(13) . . ?
C15 Fe2 Fe1 127.30(9) . . ?
C15 Fe2 S1 146.91(10) . . ?
C15 Fe2 S2 89.46(8) . . ?
C15 Fe2 C11 37.62(12) . . ?
C15 Fe2 C12 63.37(11) . . ?
C13 Fe2 Fe1 155.71(10) . . ?
C13 Fe2 S1 106.19(10) . . ?
C13 Fe2 S2 151.24(10) . . ?
C13 Fe2 C11 64.06(11) . . ?
C13 Fe2 C12 38.43(13) . . ?
C13 Fe2 C15 64.48(12) . . ?
C13 Fe2 C14 39.36(13) . . ?
C14 Fe2 Fe1 162.48(11) . . ?
C14 Fe2 S1 145.44(11) . . ?
C14 Fe2 S2 112.19(11) . . ?
C14 Fe2 C11 63.71(12) . . ?
C14 Fe2 C12 64.38(12) . . ?
C14 Fe2 C15 38.07(13) . . ?
Fe1 S1 Fe2 77.11(2) . . ?
C21 S1 Fe1 113.95(11) . . ?
C21 S1 Fe2 116.53(12) . . ?
Fe1 S2 Fe2 76.90(3) . . ?
C23 S2 Fe1 115.74(14) . . ?
C23 S2 Fe2 113.67(13) . . ?
N1 C25 Fe1 175.9(3) . . ?
C5 C1 Fe1 70.95(16) . . ?
C5 C1 C2 108.1(3) . . ?
C5 C1 C6 128.1(3) . . ?
C2 C1 Fe1 69.39(15) . . ?
C2 C1 C6 123.4(3) . . ?
C6 C1 Fe1 130.8(2) . . ?
C12 C11 Fe2 70.02(16) . . ?
C12 C11 C16 125.7(4) . . ?
C15 C11 Fe2 69.98(17) . . ?
C15 C11 C12 107.7(3) . . ?
C15 C11 C16 125.5(4) . . ?
C16 C11 Fe2 134.5(2) . . ?
C1 C5 Fe1 71.16(15) . . ?
C1 C5 C4 108.0(3) . . ?
C1 C5 C10 127.8(3) . . ?
C4 C5 Fe1 69.10(16) . . ?
C4 C5 C10 123.8(3) . . ?
C10 C5 Fe1 131.3(2) . . ?
C11 C12 Fe2 72.26(17) . . ?
C11 C12 C17 125.3(4) . . ?
C13 C12 Fe2 68.05(17) . . ?
C13 C12 C11 108.0(3) . . ?
C13 C12 C17 126.4(4) . . ?
C17 C12 Fe2 130.2(2) . . ?
C5 C4 Fe1 71.85(16) . . ?
C5 C4 C9 125.6(3) . . ?
C3 C4 Fe1 71.66(17) . . ?
C3 C4 C5 107.9(3) . . ?
C3 C4 C9 126.1(3) . . ?
C9 C4 Fe1 127.6(2) . . ?
C1 C2 Fe1 71.76(16) . . ?
C1 C2 C7 126.0(3) . . ?
C3 C2 Fe1 71.50(17) . . ?
C3 C2 C1 108.2(3) . . ?
C3 C2 C7 125.5(3) . . ?
C7 C2 Fe1 127.7(2) . . ?
S1 C21 H21A 109.4 . . ?
S1 C21 H21B 109.4 . . ?
H21A C21 H21B 108.0 . . ?
C22 C21 S1 111.0(2) . . ?
C22 C21 H21A 109.4 . . ?
C22 C21 H21B 109.4 . . ?
N2 C26 Fe2 174.3(3) . . ?
C11 C15 Fe2 72.40(17) . . ?
C11 C15 C20 125.2(4) . . ?
C14 C15 Fe2 68.56(17) . . ?
C14 C15 C11 108.4(3) . . ?
C14 C15 C20 126.1(4) . . ?
C20 C15 Fe2 129.3(2) . . ?
C4 C3 Fe1 69.54(16) . . ?
C4 C3 C8 126.5(3) . . ?
C2 C3 Fe1 69.97(16) . . ?
C2 C3 C4 107.8(3) . . ?
C2 C3 C8 125.4(3) . . ?
C8 C3 Fe1 130.8(2) . . ?
C12 C13 Fe2 73.52(16) . . ?
C12 C13 C14 107.7(3) . . ?
C12 C13 C18 126.7(4) . . ?
C14 C13 Fe2 70.58(17) . . ?
C14 C13 C18 125.3(4) . . ?
C18 C13 Fe2 126.9(2) . . ?
C15 C14 Fe2 73.38(18) . . ?
C15 C14 C13 108.2(3) . . ?
C15 C14 C19 125.8(4) . . ?
C13 C14 Fe2 70.06(16) . . ?
C13 C14 C19 125.6(4) . . ?
C19 C14 Fe2 127.8(3) . . ?
S2 C23 H23A 108.8 . . ?
S2 C23 H23B 108.8 . . ?
S2 C23 H23 123.2 . . ?
H23A C23 H23B 107.7 . . ?
C24 C23 S2 113.9(4) . . ?
C24 C23 H23A 108.8 . . ?
C24 C23 H23B 108.8 . . ?
C27 C23 S2 113.7(7) . . ?
C27 C23 H23 123.2 . . ?
C1 C6 H6A 109.5 . . ?
C1 C6 H6B 109.5 . . ?
C1 C6 H6C 109.5 . . ?
H6A C6 H6B 109.5 . . ?
H6A C6 H6C 109.5 . . ?
H6B C6 H6C 109.5 . . ?
C21 C22 H22A 109.5 . . ?
C21 C22 H22B 109.5 . . ?
C21 C22 H22C 109.5 . . ?
H22A C22 H22B 109.5 . . ?
H22A C22 H22C 109.5 . . ?
H22B C22 H22C 109.5 . . ?
C2 C7 H7A 109.5 . . ?
C2 C7 H7B 109.5 . . ?
C2 C7 H7C 109.5 . . ?
H7A C7 H7B 109.5 . . ?
H7A C7 H7C 109.5 . . ?
H7B C7 H7C 109.5 . . ?
C3 C8 H8A 109.5 . . ?
C3 C8 H8B 109.5 . . ?
C3 C8 H8C 109.5 . . ?
H8A C8 H8B 109.5 . . ?
H8A C8 H8C 109.5 . . ?
H8B C8 H8C 109.5 . . ?
C5 C10 H10A 109.5 . . ?
C5 C10 H10B 109.5 . . ?
C5 C10 H10C 109.5 . . ?
H10A C10 H10B 109.5 . . ?
H10A C10 H10C 109.5 . . ?
H10B C10 H10C 109.5 . . ?
C12 C17 H17A 109.5 . . ?
C12 C17 H17B 109.5 . . ?
C12 C17 H17C 109.5 . . ?
H17A C17 H17B 109.5 . . ?
H17A C17 H17C 109.5 . . ?
H17B C17 H17C 109.5 . . ?
C11 C16 H16A 109.5 . . ?
C11 C16 H16B 109.5 . . ?
C11 C16 H16C 109.5 . . ?
H16A C16 H16B 109.5 . . ?
H16A C16 H16C 109.5 . . ?
H16B C16 H16C 109.5 . . ?
C4 C9 H9A 109.5 . . ?
C4 C9 H9B 109.5 . . ?
C4 C9 H9C 109.5 . . ?
H9A C9 H9B 109.5 . . ?
H9A C9 H9C 109.5 . . ?
H9B C9 H9C 109.5 . . ?
C15 C20 H20A 109.5 . . ?
C15 C20 H20B 109.5 . . ?
C15 C20 H20C 109.5 . . ?
H20A C20 H20B 109.5 . . ?
H20A C20 H20C 109.5 . . ?
H20B C20 H20C 109.5 . . ?
C13 C18 H18A 109.5 . . ?
C13 C18 H18B 109.5 . . ?
C13 C18 H18C 109.5 . . ?
H18A C18 H18B 109.5 . . ?
H18A C18 H18C 109.5 . . ?
H18B C18 H18C 109.5 . . ?
C14 C19 H19A 109.5 . . ?
C14 C19 H19B 109.5 . . ?
C14 C19 H19C 109.5 . . ?
H19A C19 H19B 109.5 . . ?
H19A C19 H19C 109.5 . . ?
H19B C19 H19C 109.5 . . ?
C23 C24 H24A 109.5 . . ?
C23 C24 H24B 109.5 . . ?
C23 C24 H24C 109.5 . . ?
H24A C24 H24B 109.5 . . ?
H24A C24 H24C 109.5 . . ?
H24B C24 H24C 109.5 . . ?
C23 C27 H27A 109.5 . . ?
C23 C27 H27B 109.5 . . ?
C23 C27 H27C 109.5 . . ?
H27A C27 H27B 109.5 . . ?
H27A C27 H27C 109.5 . . ?
H27B C27 H27C 109.5 . . ?

loop_
_geom_bond_atom_site_label_1
_geom_bond_atom_site_label_2
_geom_bond_distance
_geom_bond_site_symmetry_2
_geom_bond_publ_flag
Fe1 Fe2 2.7479(5) . ?
Fe1 S1 2.2042(7) . ?
Fe1 S2 2.2042(8) . ?
Fe1 C25 1.902(3) . ?
Fe1 C1 2.151(3) . ?
Fe1 C5 2.148(3) . ?
Fe1 C4 2.112(3) . ?
Fe1 C2 2.120(3) . ?
Fe1 C3 2.140(3) . ?
Fe2 S1 2.2048(7) . ?
Fe2 S2 2.2148(8) . ?
Fe2 C11 2.184(3) . ?
Fe2 C12 2.155(3) . ?
Fe2 C26 1.903(3) . ?
Fe2 C15 2.153(3) . ?
Fe2 C13 2.085(3) . ?
Fe2 C14 2.091(3) . ?
S1 C21 1.821(3) . ?
S2 C23 1.829(3) . ?
C25 N1 1.143(4) . ?
C1 C5 1.396(4) . ?
C1 C2 1.421(4) . ?
C1 C6 1.499(4) . ?
C11 C12 1.403(4) . ?
C11 C15 1.399(5) . ?
C11 C16 1.496(4) . ?
N2 C26 1.145(4) . ?
C5 C4 1.424(4) . ?
C5 C10 1.498(4) . ?
C12 C13 1.397(5) . ?
C12 C17 1.484(5) . ?
C4 C3 1.412(4) . ?
C4 C9 1.494(4) . ?
C2 C3 1.405(4) . ?
C2 C7 1.488(4) . ?
C21 H21A 0.9700 . ?
C21 H21B 0.9700 . ?
C21 C22 1.479(5) . ?
C15 C14 1.385(5) . ?
C15 C20 1.501(5) . ?
C3 C8 1.495(4) . ?
C13 C14 1.406(5) . ?
C13 C18 1.508(4) . ?
C14 C19 1.507(5) . ?
C23 H23A 0.9700 . ?
C23 H23B 0.9700 . ?
C23 H23 0.9300 . ?
C23 C24 1.424(7) . ?
C23 C27 1.370(12) . ?
C6 H6A 0.9600 . ?
C6 H6B 0.9600 . ?
C6 H6C 0.9600 . ?
C22 H22A 0.9600 . ?
C22 H22B 0.9600 . ?
C22 H22C 0.9600 . ?
C7 H7A 0.9600 . ?
C7 H7B 0.9600 . ?
C7 H7C 0.9600 . ?
C8 H8A 0.9600 . ?
C8 H8B 0.9600 . ?
C8 H8C 0.9600 . ?
C10 H10A 0.9600 . ?
C10 H10B 0.9600 . ?
C10 H10C 0.9600 . ?
C17 H17A 0.9600 . ?
C17 H17B 0.9600 . ?
C17 H17C 0.9600 . ?
C16 H16A 0.9600 . ?
C16 H16B 0.9600 . ?
C16 H16C 0.9600 . ?
C9 H9A 0.9600 . ?
C9 H9B 0.9600 . ?
C9 H9C 0.9600 . ?
C20 H20A 0.9600 . ?
C20 H20B 0.9600 . ?
C20 H20C 0.9600 . ?
C18 H18A 0.9600 . ?
C18 H18B 0.9600 . ?
C18 H18C 0.9600 . ?
C19 H19A 0.9600 . ?
C19 H19B 0.9600 . ?
C19 H19C 0.9600 . ?
C24 H24A 0.9600 . ?
C24 H24B 0.9600 . ?
C24 H24C 0.9600 . ?
C27 H27A 0.9600 . ?
C27 H27B 0.9600 . ?
C27 H27C 0.9600 . ?

loop_
_geom_torsion_atom_site_label_1
_geom_torsion_atom_site_label_2
_geom_torsion_atom_site_label_3
_geom_torsion_atom_site_label_4
_geom_torsion
_geom_torsion_site_symmetry_1
_geom_torsion_site_symmetry_2
_geom_torsion_site_symmetry_3
_geom_torsion_site_symmetry_4
_geom_torsion_publ_flag
Fe1 S1 C21 C22 178.9(2) . . . . ?
Fe1 S2 C23 C24 113.8(8) . . . . ?
Fe1 S2 C23 C27 167(2) . . . . ?
Fe1 C1 C5 C4 59.55(19) . . . . ?
Fe1 C1 C5 C10 -128.1(3) . . . . ?
Fe1 C1 C2 C3 -62.62(19) . . . . ?
Fe1 C1 C2 C7 123.8(3) . . . . ?
Fe1 C5 C4 C3 63.0(2) . . . . ?
Fe1 C5 C4 C9 -123.7(3) . . . . ?
Fe1 C4 C3 C2 59.8(2) . . . . ?
Fe1 C4 C3 C8 -126.3(3) . . . . ?
Fe1 C2 C3 C4 -59.5(2) . . . . ?
Fe1 C2 C3 C8 126.5(3) . . . . ?
Fe2 S1 C21 C22 91.9(3) . . . . ?
Fe2 S2 C23 C24 -159.8(8) . . . . ?
Fe2 S2 C23 C27 -106(2) . . . . ?
Fe2 C11 C12 C13 58.9(2) . . . . ?
Fe2 C11 C12 C17 -127.1(3) . . . . ?
Fe2 C11 C15 C14 -59.4(2) . . . . ?
Fe2 C11 C15 C20 126.1(3) . . . . ?
Fe2 C12 C13 C14 62.7(2) . . . . ?
Fe2 C12 C13 C18 -124.0(3) . . . . ?
Fe2 C15 C14 C13 -61.8(2) . . . . ?
Fe2 C15 C14 C19 124.9(4) . . . . ?
Fe2 C13 C14 C15 63.9(2) . . . . ?
Fe2 C13 C14 C19 -122.8(4) . . . . ?
C1 C5 C4 Fe1 -60.85(19) . . . . ?
C1 C5 C4 C3 2.2(3) . . . . ?
C1 C5 C4 C9 175.4(3) . . . . ?
C1 C2 C3 Fe1 62.78(19) . . . . ?
C1 C2 C3 C4 3.3(3) . . . . ?
C1 C2 C3 C8 -170.8(3) . . . . ?
C11 C12 C13 Fe2 -61.5(2) . . . . ?
C11 C12 C13 C14 1.2(3) . . . . ?
C11 C12 C13 C18 174.4(3) . . . . ?
C11 C15 C14 Fe2 61.8(2) . . . . ?
C11 C15 C14 C13 0.0(3) . . . . ?
C11 C15 C14 C19 -173.3(3) . . . . ?
C5 C1 C2 Fe1 60.68(19) . . . . ?
C5 C1 C2 C3 -1.9(3) . . . . ?
C5 C1 C2 C7 -175.5(3) . . . . ?
C5 C4 C3 Fe1 -63.14(19) . . . . ?
C5 C4 C3 C2 -3.4(3) . . . . ?
C5 C4 C3 C8 170.6(3) . . . . ?
C12 C11 C15 Fe2 60.11(19) . . . . ?
C12 C11 C15 C14 0.7(3) . . . . ?
C12 C11 C15 C20 -173.8(3) . . . . ?
C12 C13 C14 Fe2 -64.7(2) . . . . ?
C12 C13 C14 C15 -0.7(3) . . . . ?
C12 C13 C14 C19 172.5(3) . . . . ?
C2 C1 C5 Fe1 -59.70(18) . . . . ?
C2 C1 C5 C4 -0.2(3) . . . . ?
C2 C1 C5 C10 172.2(3) . . . . ?
C15 C11 C12 Fe2 -60.1(2) . . . . ?
C15 C11 C12 C13 -1.2(3) . . . . ?
C15 C11 C12 C17 172.8(3) . . . . ?
C6 C1 C5 Fe1 127.4(3) . . . . ?
C6 C1 C5 C4 -173.0(3) . . . . ?
C6 C1 C5 C10 -0.7(5) . . . . ?
C6 C1 C2 Fe1 -126.0(3) . . . . ?
C6 C1 C2 C3 171.4(3) . . . . ?
C6 C1 C2 C7 -2.2(5) . . . . ?
C7 C2 C3 Fe1 -123.6(3) . . . . ?
C7 C2 C3 C4 176.9(3) . . . . ?
C7 C2 C3 C8 2.9(5) . . . . ?
C10 C5 C4 Fe1 126.4(3) . . . . ?
C10 C5 C4 C3 -170.5(3) . . . . ?
C10 C5 C4 C9 2.7(5) . . . . ?
C17 C12 C13 Fe2 124.5(3) . . . . ?
C17 C12 C13 C14 -172.7(3) . . . . ?
C17 C12 C13 C18 0.5(5) . . . . ?
C16 C11 C12 Fe2 131.1(3) . . . . ?
C16 C11 C12 C13 -170.0(3) . . . . ?
C16 C11 C12 C17 4.0(5) . . . . ?
C16 C11 C15 Fe2 -131.0(3) . . . . ?
C16 C11 C15 C14 169.6(3) . . . . ?
C16 C11 C15 C20 -4.9(5) . . . . ?
C9 C4 C3 Fe1 123.7(3) . . . . ?
C9 C4 C3 C2 -176.5(3) . . . . ?
C9 C4 C3 C8 -2.6(5) . . . . ?
C20 C15 C14 Fe2 -123.8(3) . . . . ?
C20 C15 C14 C13 174.4(3) . . . . ?
C20 C15 C14 C19 1.2(6) . . . . ?
C18 C13 C14 Fe2 122.0(3) . . . . ?
C18 C13 C14 C15 -174.1(3) . . . . ?
C18 C13 C14 C19 -0.8(5) . . . . ?
